data_4315047
loop_
_publ_author_name
'Runyu Tan'
'Datong Song'

_publ_section_title
;
 Platinum Complexes of \h2-Thiophenes
;
_journal_name_full 'Inorganic Chemistry'
_journal_page_first 2026
_journal_page_last 2028
_journal_paper_doi 10.1021/ic902289h
_journal_volume 49
_journal_year 2010
_chemical_formula_moiety 'C26 H26 N2 Pt2 S, 0.5(CH2Cl2)'
_chemical_formula_sum 'C26.5 H27 Cl N2 Pt2 S'
_chemical_formula_weight 831.18
_chemical_name_systematic
; 
 ? 
;
_space_group_IT_number 2
_symmetry_cell_setting triclinic
_symmetry_space_group_name_Hall '-P 1'
_symmetry_space_group_name_H-M 'P -1'
_atom_sites_solution_hydrogens geom
_atom_sites_solution_primary direct
_atom_sites_solution_secondary difmap
_audit_creation_method SHELXL-97
_cell_angle_alpha 86.8530(10)
_cell_angle_beta 77.0020(10)
_cell_angle_gamma 70.3520(10)
_cell_formula_units_Z 4
_cell_length_a 9.7217(2)
_cell_length_b 14.0905(3)
_cell_length_c 19.1335(4)
_cell_measurement_reflns_used 9810
_cell_measurement_temperature 150(2)
_cell_measurement_theta_max 27.51
_cell_measurement_theta_min 1.86
_cell_volume 2404.51(9)
_computing_structure_refinement 'SHELXL-97 (Sheldrick, 2008)'
_computing_structure_solution 'SHELXS-97 (Sheldrick, 2008)'
_diffrn_ambient_temperature 150(2)
_diffrn_measured_fraction_theta_full 0.992
_diffrn_measured_fraction_theta_max 0.992
_diffrn_radiation_monochromator graphite
_diffrn_radiation_source 'fine-focus sealed tube'
_diffrn_radiation_type MoK\a
_diffrn_radiation_wavelength 0.71073
_diffrn_reflns_av_R_equivalents 0.0353
_diffrn_reflns_av_sigmaI/netI 0.0334
_diffrn_reflns_limit_h_max 12
_diffrn_reflns_limit_h_min -12
_diffrn_reflns_limit_k_max 18
_diffrn_reflns_limit_k_min -18
_diffrn_reflns_limit_l_max 24
_diffrn_reflns_limit_l_min -24
_diffrn_reflns_number 39020
_diffrn_reflns_theta_full 27.51
_diffrn_reflns_theta_max 27.51
_diffrn_reflns_theta_min 1.86
_exptl_absorpt_coefficient_mu 11.840
_exptl_absorpt_correction_T_max 0.5369
_exptl_absorpt_correction_T_min 0.3308
_exptl_absorpt_correction_type multi-scan
_exptl_absorpt_process_details 'bruker apex 2'
_exptl_crystal_colour yellow
_exptl_crystal_density_diffrn 2.296
_exptl_crystal_density_method 'not measured'
_exptl_crystal_description plate
_exptl_crystal_F_000 1556
_exptl_crystal_size_max 0.12
_exptl_crystal_size_mid 0.08
_exptl_crystal_size_min 0.06
_refine_diff_density_max 0.988
_refine_diff_density_min -0.869
_refine_diff_density_rms 0.134
_refine_ls_extinction_method none
_refine_ls_goodness_of_fit_ref 0.963
_refine_ls_hydrogen_treatment constr
_refine_ls_matrix_type full
_refine_ls_number_parameters 590
_refine_ls_number_reflns 10989
_refine_ls_number_restraints 0
_refine_ls_restrained_S_all 0.963
_refine_ls_R_factor_all 0.0252
_refine_ls_R_factor_gt 0.0203
_refine_ls_shift/su_max 0.005
_refine_ls_shift/su_mean 0.000
_refine_ls_structure_factor_coef Fsqd
_refine_ls_weighting_details 'calc w=1/[\s^2^(Fo^2^)+(0.0134P)^2^+5.9295P] where P=(Fo^2^+2Fc^2^)/3'
_refine_ls_weighting_scheme calc
_refine_ls_wR_factor_gt 0.0452
_refine_ls_wR_factor_ref 0.0472
_reflns_number_gt 9810
_reflns_number_total 10989
_reflns_threshold_expression >2sigma(I)
_cod_data_source_file ic902289h_si_002_3.cif
_cod_data_source_block 2a
_cod_original_cell_volume 2404.52(9)
_cod_database_code 4315047

loop_
_symmetry_equiv_pos_as_xyz
'x, y, z'
'-x, -y, -z'

loop_
_atom_site_label
_atom_site_type_symbol
_atom_site_fract_x
_atom_site_fract_y
_atom_site_fract_z
_atom_site_U_iso_or_equiv
_atom_site_adp_type
_atom_site_occupancy
_atom_site_symmetry_multiplicity
_atom_site_calc_flag
_atom_site_refinement_flags
_atom_site_disorder_assembly
_atom_site_disorder_group
Pt1 Pt 0.022571(15) 0.305271(10) 0.380510(7) 0.01553(4) Uani 1 1 d . . .
Pt2 Pt 0.091428(15) 0.099668(10) 0.147631(7) 0.01405(4) Uani 1 1 d . . .
Pt3 Pt 0.602423(15) 0.740663(10) 0.152590(7) 0.01532(4) Uani 1 1 d . . .
Pt4 Pt 0.620163(15) 0.700354(10) 0.427594(7) 0.01622(4) Uani 1 1 d . . .
S2 S 0.77432(10) 0.57589(7) 0.26781(5) 0.01944(19) Uani 1 1 d . . .
S1 S 0.18717(10) 0.06821(7) 0.30903(5) 0.01837(18) Uani 1 1 d . . .
Cl1 Cl 0.55078(15) 0.49925(10) 0.08514(8) 0.0489(3) Uani 1 1 d . . .
Cl2 Cl 0.85818(14) 0.36896(10) 0.03160(6) 0.0436(3) Uani 1 1 d . . .
N1 N 0.1190(3) 0.4134(2) 0.32958(17) 0.0174(6) Uani 1 1 d . . .
N2 N -0.1405(3) 0.1370(2) 0.14899(16) 0.0163(6) Uani 1 1 d . . .
N3 N 0.3690(3) 0.7674(2) 0.16712(17) 0.0170(6) Uani 1 1 d . . .
N4 N 0.6827(3) 0.8291(2) 0.43918(16) 0.0171(6) Uani 1 1 d . . .
C1 C 0.1900(4) 0.1922(3) 0.30082(18) 0.0150(7) Uani 1 1 d . . .
H1A H 0.2913 0.1995 0.2863 0.018 Uiso 1 1 calc R . .
C2 C 0.0811(4) 0.2537(3) 0.26478(18) 0.0131(7) Uani 1 1 d . . .
C3 C -0.0122(4) 0.1987(3) 0.24665(17) 0.0118(7) Uani 1 1 d . . .
C4 C 0.0370(4) 0.0968(3) 0.26650(19) 0.0168(7) Uani 1 1 d . . .
H4A H -0.0435 0.0681 0.2885 0.020 Uiso 1 1 calc R . .
C5 C 0.1517(4) 0.4820(3) 0.3616(2) 0.0250(9) Uani 1 1 d . . .
H5A H 0.1478 0.4775 0.4116 0.030 Uiso 1 1 calc R . .
C6 C 0.1917(4) 0.5610(3) 0.3243(2) 0.0279(9) Uani 1 1 d . . .
H6A H 0.2158 0.6079 0.3490 0.033 Uiso 1 1 calc R . .
C7 C 0.1959(4) 0.5700(3) 0.2533(2) 0.0239(9) Uani 1 1 d . . .
H7A H 0.2213 0.6238 0.2281 0.029 Uiso 1 1 calc R . .
C8 C 0.1622(4) 0.4988(3) 0.2164(2) 0.0212(8) Uani 1 1 d . . .
C9 C 0.1632(4) 0.5026(3) 0.1430(2) 0.0240(9) Uani 1 1 d . . .
H9A H 0.1848 0.5561 0.1155 0.029 Uiso 1 1 calc R . .
C10 C 0.1333(4) 0.4298(3) 0.1107(2) 0.0245(9) Uani 1 1 d . . .
H10A H 0.1323 0.4338 0.0611 0.029 Uiso 1 1 calc R . .
C11 C 0.1037(4) 0.3487(3) 0.1504(2) 0.0190(8) Uani 1 1 d . . .
H11A H 0.0850 0.2980 0.1269 0.023 Uiso 1 1 calc R . .
C12 C 0.1016(4) 0.3419(3) 0.22272(19) 0.0141(7) Uani 1 1 d . . .
C13 C 0.1282(4) 0.4194(3) 0.25679(19) 0.0147(7) Uani 1 1 d . . .
C14 C -0.1990(4) 0.1016(3) 0.1045(2) 0.0237(8) Uani 1 1 d . . .
H14A H -0.1365 0.0442 0.0753 0.028 Uiso 1 1 calc R . .
C15 C -0.3488(4) 0.1443(3) 0.0981(2) 0.0248(9) Uani 1 1 d . . .
H15A H -0.3851 0.1164 0.0650 0.030 Uiso 1 1 calc R . .
C16 C -0.4413(4) 0.2261(3) 0.1399(2) 0.0217(8) Uani 1 1 d . . .
H16A H -0.5419 0.2571 0.1353 0.026 Uiso 1 1 calc R . .
C17 C -0.3854(4) 0.2644(3) 0.1904(2) 0.0181(8) Uani 1 1 d . . .
C18 C -0.4739(4) 0.3464(3) 0.2383(2) 0.0209(8) Uani 1 1 d . . .
H18A H -0.5768 0.3781 0.2379 0.025 Uiso 1 1 calc R . .
C19 C -0.4123(4) 0.3801(3) 0.2848(2) 0.0194(8) Uani 1 1 d . . .
H19A H -0.4727 0.4356 0.3163 0.023 Uiso 1 1 calc R . .
C20 C -0.2601(4) 0.3340(3) 0.28699(19) 0.0154(7) Uani 1 1 d . . .
H20A H -0.2193 0.3591 0.3196 0.018 Uiso 1 1 calc R . .
C21 C -0.1697(4) 0.2527(2) 0.24219(18) 0.0128(7) Uani 1 1 d . . .
C22 C -0.2333(4) 0.2175(3) 0.19353(18) 0.0137(7) Uani 1 1 d . . .
C23 C -0.0675(5) 0.3897(3) 0.4737(2) 0.0309(10) Uani 1 1 d . . .
H23A H -0.0303 0.3500 0.5133 0.046 Uiso 1 1 calc R . .
H23B H -0.1768 0.4093 0.4837 0.046 Uiso 1 1 calc R . .
H23C H -0.0384 0.4504 0.4687 0.046 Uiso 1 1 calc R . .
C24 C -0.0918(4) 0.2120(3) 0.4280(2) 0.0234(8) Uani 1 1 d . . .
H24A H -0.1246 0.2269 0.4797 0.035 Uiso 1 1 calc R . .
H24B H -0.0262 0.1417 0.4196 0.035 Uiso 1 1 calc R . .
H24C H -0.1794 0.2228 0.4074 0.035 Uiso 1 1 calc R . .
C25 C 0.1488(4) 0.0498(3) 0.0431(2) 0.0229(8) Uani 1 1 d . . .
H25A H 0.2163 -0.0202 0.0394 0.034 Uiso 1 1 calc R . .
H25B H 0.1992 0.0921 0.0130 0.034 Uiso 1 1 calc R . .
H25C H 0.0583 0.0536 0.0270 0.034 Uiso 1 1 calc R . .
C26 C 0.3150(4) 0.0726(3) 0.1374(2) 0.0238(8) Uani 1 1 d . . .
H26A H 0.3713 0.0293 0.0950 0.036 Uiso 1 1 calc R . .
H26B H 0.3461 0.0389 0.1802 0.036 Uiso 1 1 calc R . .
H26C H 0.3350 0.1366 0.1321 0.036 Uiso 1 1 calc R . .
C27 C 0.6030(4) 0.6380(3) 0.24404(18) 0.0143(7) Uani 1 1 d . . .
H27A H 0.5357 0.5969 0.2473 0.017 Uiso 1 1 calc R . .
C28 C 0.5330(4) 0.7364(3) 0.27445(18) 0.0132(7) Uani 1 1 d . . .
C29 C 0.6285(4) 0.7630(3) 0.31543(18) 0.0136(7) Uani 1 1 d . . .
C30 C 0.7596(4) 0.6812(3) 0.31740(19) 0.0174(7) Uani 1 1 d . . .
H30A H 0.8533 0.6984 0.3111 0.021 Uiso 1 1 calc R . .
C31 C 0.2957(4) 0.7710(3) 0.1158(2) 0.0225(8) Uani 1 1 d . . .
H31A H 0.3519 0.7499 0.0685 0.027 Uiso 1 1 calc R . .
C32 C 0.1387(4) 0.8048(3) 0.1282(2) 0.0260(9) Uani 1 1 d . . .
H32A H 0.0905 0.8051 0.0901 0.031 Uiso 1 1 calc R . .
C33 C 0.0561(4) 0.8369(3) 0.1952(2) 0.0248(9) Uani 1 1 d . . .
H33A H -0.0500 0.8627 0.2037 0.030 Uiso 1 1 calc R . .
C34 C 0.1286(4) 0.8319(3) 0.2521(2) 0.0186(8) Uani 1 1 d . . .
C35 C 0.0527(4) 0.8602(3) 0.3235(2) 0.0238(9) Uani 1 1 d . . .
H35A H -0.0536 0.8846 0.3354 0.029 Uiso 1 1 calc R . .
C36 C 0.1306(4) 0.8529(3) 0.3760(2) 0.0236(8) Uani 1 1 d . . .
H36A H 0.0778 0.8741 0.4238 0.028 Uiso 1 1 calc R . .
C37 C 0.2881(4) 0.8144(3) 0.3601(2) 0.0190(8) Uani 1 1 d . . .
H37A H 0.3403 0.8088 0.3974 0.023 Uiso 1 1 calc R . .
C38 C 0.3679(4) 0.7847(3) 0.29098(19) 0.0154(7) Uani 1 1 d . . .
C39 C 0.2880(4) 0.7947(3) 0.23641(19) 0.0151(7) Uani 1 1 d . . .
C40 C 0.7241(4) 0.8546(3) 0.4948(2) 0.0239(8) Uani 1 1 d . . .
H40A H 0.7501 0.8054 0.5299 0.029 Uiso 1 1 calc R . .
C41 C 0.7317(4) 0.9508(3) 0.5046(2) 0.0248(9) Uani 1 1 d . . .
H41A H 0.7627 0.9651 0.5453 0.030 Uiso 1 1 calc R . .
C42 C 0.6942(4) 1.0234(3) 0.4556(2) 0.0239(8) Uani 1 1 d . . .
H42A H 0.6948 1.0894 0.4627 0.029 Uiso 1 1 calc R . .
C43 C 0.6546(4) 0.9989(3) 0.39395(19) 0.0165(7) Uani 1 1 d . . .
C44 C 0.6172(4) 1.0683(3) 0.3391(2) 0.0212(8) Uani 1 1 d . . .
H44A H 0.6165 1.1354 0.3431 0.025 Uiso 1 1 calc R . .
C45 C 0.5821(4) 1.0389(3) 0.2806(2) 0.0213(8) Uani 1 1 d . . .
H45A H 0.5576 1.0859 0.2440 0.026 Uiso 1 1 calc R . .
C46 C 0.5816(4) 0.9398(3) 0.2732(2) 0.0181(7) Uani 1 1 d . . .
H46A H 0.5560 0.9213 0.2321 0.022 Uiso 1 1 calc R . .
C47 C 0.6180(4) 0.8695(3) 0.32507(19) 0.0141(7) Uani 1 1 d . . .
C48 C 0.6517(4) 0.9001(3) 0.38666(19) 0.0150(7) Uani 1 1 d . . .
C49 C 0.6205(5) 0.7796(4) 0.0466(2) 0.0280(9) Uani 1 1 d . . .
H49A H 0.7224 0.7796 0.0262 0.042 Uiso 1 1 calc R . .
H49B H 0.5489 0.8470 0.0430 0.042 Uiso 1 1 calc R . .
H49C H 0.5988 0.7307 0.0201 0.042 Uiso 1 1 calc R . .
C50 C 0.8208(4) 0.7321(3) 0.1373(2) 0.0272(9) Uani 1 1 d . . .
H50A H 0.8830 0.6791 0.1014 0.041 Uiso 1 1 calc R . .
H50B H 0.8535 0.7162 0.1826 0.041 Uiso 1 1 calc R . .
H50C H 0.8309 0.7969 0.1204 0.041 Uiso 1 1 calc R . .
C51 C 0.5665(5) 0.6802(3) 0.5360(2) 0.0286(9) Uani 1 1 d . . .
H51A H 0.5928 0.6080 0.5456 0.043 Uiso 1 1 calc R . .
H51B H 0.4588 0.7134 0.5541 0.043 Uiso 1 1 calc R . .
H51C H 0.6221 0.7096 0.5601 0.043 Uiso 1 1 calc R . .
C52 C 0.5356(5) 0.5876(3) 0.4199(2) 0.0253(9) Uani 1 1 d . . .
H52A H 0.4523 0.5924 0.4610 0.038 Uiso 1 1 calc R . .
H52B H 0.6143 0.5221 0.4197 0.038 Uiso 1 1 calc R . .
H52C H 0.4997 0.5942 0.3753 0.038 Uiso 1 1 calc R . .
C57 C 0.7357(5) 0.4620(3) 0.0959(2) 0.0313(10) Uani 1 1 d . . .
H57A H 0.7396 0.4352 0.1446 0.038 Uiso 1 1 calc R . .
H57B H 0.7693 0.5215 0.0914 0.038 Uiso 1 1 calc R . .

loop_
_atom_site_aniso_label
_atom_site_aniso_U_11
_atom_site_aniso_U_22
_atom_site_aniso_U_33
_atom_site_aniso_U_23
_atom_site_aniso_U_13
_atom_site_aniso_U_12
Pt1 0.01763(7) 0.01733(7) 0.01252(7) -0.00327(5) -0.00434(5) -0.00572(5)
Pt2 0.01536(7) 0.01384(7) 0.01312(7) -0.00346(5) -0.00328(5) -0.00439(5)
Pt3 0.01432(7) 0.01861(7) 0.01429(7) -0.00041(5) -0.00262(5) -0.00731(5)
Pt4 0.01882(7) 0.01459(7) 0.01541(7) 0.00319(5) -0.00558(5) -0.00504(5)
S2 0.0160(4) 0.0153(4) 0.0241(5) -0.0022(4) -0.0053(4) -0.0005(3)
S1 0.0225(5) 0.0131(4) 0.0192(5) 0.0018(3) -0.0097(4) -0.0025(3)
Cl1 0.0456(7) 0.0441(7) 0.0585(8) 0.0034(6) -0.0252(6) -0.0082(6)
Cl2 0.0519(7) 0.0480(7) 0.0251(6) -0.0051(5) -0.0080(5) -0.0088(6)
N1 0.0139(15) 0.0157(16) 0.0221(17) -0.0051(12) -0.0050(12) -0.0029(12)
N2 0.0182(15) 0.0189(16) 0.0121(15) -0.0015(12) -0.0017(12) -0.0071(12)
N3 0.0178(15) 0.0167(16) 0.0204(17) 0.0032(12) -0.0087(13) -0.0084(12)
N4 0.0169(15) 0.0201(16) 0.0133(15) -0.0012(12) -0.0025(12) -0.0052(12)
C1 0.0162(17) 0.0150(17) 0.0133(18) -0.0007(13) -0.0039(14) -0.0039(13)
C2 0.0149(17) 0.0106(16) 0.0131(17) -0.0031(13) -0.0021(13) -0.0037(13)
C3 0.0138(16) 0.0149(17) 0.0075(16) -0.0007(13) -0.0022(13) -0.0056(13)
C4 0.0186(18) 0.0143(18) 0.0161(18) -0.0005(14) -0.0024(14) -0.0046(14)
C5 0.0196(19) 0.025(2) 0.030(2) -0.0114(17) -0.0046(17) -0.0048(16)
C6 0.024(2) 0.018(2) 0.044(3) -0.0119(18) -0.0085(19) -0.0078(16)
C7 0.0180(19) 0.0151(19) 0.039(3) -0.0015(16) -0.0044(17) -0.0063(15)
C8 0.0114(17) 0.0146(18) 0.036(2) 0.0010(16) -0.0065(16) -0.0009(13)
C9 0.023(2) 0.018(2) 0.032(2) 0.0087(16) -0.0072(17) -0.0086(15)
C10 0.028(2) 0.028(2) 0.020(2) 0.0072(16) -0.0074(17) -0.0128(17)
C11 0.0233(19) 0.0174(19) 0.020(2) 0.0006(14) -0.0076(15) -0.0099(15)
C12 0.0086(15) 0.0135(17) 0.0188(18) 0.0003(13) -0.0035(13) -0.0016(12)
C13 0.0104(16) 0.0137(17) 0.0194(19) -0.0013(14) -0.0048(14) -0.0020(13)
C14 0.024(2) 0.027(2) 0.022(2) -0.0079(16) -0.0058(16) -0.0088(16)
C15 0.027(2) 0.034(2) 0.021(2) -0.0032(17) -0.0113(17) -0.0153(18)
C16 0.0205(19) 0.029(2) 0.022(2) 0.0054(16) -0.0104(16) -0.0134(16)
C17 0.0180(18) 0.0202(19) 0.0180(19) 0.0065(15) -0.0058(15) -0.0084(14)
C18 0.0135(17) 0.021(2) 0.025(2) 0.0030(15) -0.0036(15) -0.0017(14)
C19 0.0191(18) 0.0160(18) 0.020(2) -0.0023(14) -0.0013(15) -0.0039(14)
C20 0.0168(17) 0.0140(17) 0.0156(18) -0.0011(13) -0.0033(14) -0.0053(13)
C21 0.0157(17) 0.0113(16) 0.0125(17) 0.0024(13) -0.0021(13) -0.0068(13)
C22 0.0153(17) 0.0144(17) 0.0132(17) -0.0002(13) -0.0041(14) -0.0065(13)
C23 0.035(2) 0.039(3) 0.018(2) -0.0127(18) 0.0010(18) -0.014(2)
C24 0.029(2) 0.026(2) 0.0148(19) -0.0003(15) -0.0014(16) -0.0099(16)
C25 0.025(2) 0.030(2) 0.0149(19) -0.0113(16) 0.0034(16) -0.0135(17)
C26 0.023(2) 0.025(2) 0.019(2) -0.0027(16) -0.0009(16) -0.0057(16)
C27 0.0116(16) 0.0168(18) 0.0122(17) 0.0007(13) 0.0018(13) -0.0045(13)
C28 0.0134(16) 0.0145(17) 0.0119(17) 0.0008(13) -0.0020(13) -0.0055(13)
C29 0.0137(16) 0.0143(17) 0.0128(17) 0.0025(13) -0.0038(13) -0.0044(13)
C30 0.0160(17) 0.0186(19) 0.0173(19) -0.0015(14) -0.0026(14) -0.0056(14)
C31 0.024(2) 0.023(2) 0.026(2) 0.0027(16) -0.0115(17) -0.0117(16)
C32 0.025(2) 0.031(2) 0.031(2) 0.0063(18) -0.0173(18) -0.0143(17)
C33 0.0170(19) 0.021(2) 0.041(3) 0.0062(17) -0.0149(18) -0.0079(15)
C34 0.0150(17) 0.0137(18) 0.031(2) 0.0041(15) -0.0081(16) -0.0081(14)
C35 0.0112(17) 0.019(2) 0.037(2) 0.0021(16) 0.0023(16) -0.0037(14)
C36 0.0194(19) 0.021(2) 0.024(2) -0.0010(16) 0.0035(16) -0.0038(15)
C37 0.0184(18) 0.0201(19) 0.0181(19) -0.0009(15) -0.0027(15) -0.0065(15)
C38 0.0163(17) 0.0130(17) 0.0172(18) 0.0021(13) -0.0034(14) -0.0058(13)
C39 0.0154(17) 0.0116(17) 0.0197(19) 0.0013(13) -0.0033(14) -0.0066(13)
C40 0.024(2) 0.027(2) 0.022(2) 0.0026(16) -0.0081(16) -0.0074(16)
C41 0.029(2) 0.033(2) 0.019(2) -0.0016(17) -0.0118(17) -0.0134(17)
C42 0.025(2) 0.025(2) 0.025(2) -0.0066(16) -0.0037(17) -0.0127(16)
C43 0.0129(17) 0.0192(18) 0.0168(18) -0.0040(14) 0.0011(14) -0.0068(14)
C44 0.0224(19) 0.0152(19) 0.026(2) -0.0003(15) -0.0035(16) -0.0080(15)
C45 0.024(2) 0.0177(19) 0.022(2) 0.0043(15) -0.0059(16) -0.0061(15)
C46 0.0169(18) 0.0178(19) 0.0198(19) 0.0011(14) -0.0055(15) -0.0055(14)
C47 0.0109(16) 0.0152(17) 0.0152(18) -0.0021(13) -0.0020(13) -0.0032(13)
C48 0.0103(16) 0.0183(18) 0.0160(18) 0.0012(14) -0.0033(13) -0.0043(13)
C49 0.029(2) 0.043(3) 0.017(2) 0.0074(18) -0.0031(17) -0.0209(19)
C50 0.020(2) 0.037(2) 0.025(2) 0.0047(18) -0.0025(17) -0.0131(17)
C51 0.036(2) 0.030(2) 0.023(2) 0.0063(17) -0.0087(18) -0.0149(19)
C52 0.034(2) 0.023(2) 0.023(2) 0.0036(16) -0.0053(17) -0.0151(17)
C57 0.036(2) 0.035(2) 0.028(2) -0.0012(19) -0.0101(19) -0.0140(19)

loop_
_atom_type_symbol
_atom_type_description
_atom_type_scat_dispersion_real
_atom_type_scat_dispersion_imag
_atom_type_scat_source
C C 0.0033 0.0016 'International Tables Vol C Tables 4.2.6.8 and 6.1.1.4'
H H 0.0000 0.0000 'International Tables Vol C Tables 4.2.6.8 and 6.1.1.4'
N N 0.0061 0.0033 'International Tables Vol C Tables 4.2.6.8 and 6.1.1.4'
S S 0.1246 0.1234 'International Tables Vol C Tables 4.2.6.8 and 6.1.1.4'
Pt Pt -1.7033 8.3905 'International Tables Vol C Tables 4.2.6.8 and 6.1.1.4'
Cl Cl 0.1484 0.1585 'International Tables Vol C Tables 4.2.6.8 and 6.1.1.4'

loop_
_geom_angle_atom_site_label_1
_geom_angle_atom_site_label_2
_geom_angle_atom_site_label_3
_geom_angle
_geom_angle_site_symmetry_1
_geom_angle_site_symmetry_3
_geom_angle_publ_flag
C24 Pt1 C23 86.20(17) . . ?
C24 Pt1 N1 173.80(14) . . ?
C23 Pt1 N1 92.17(15) . . ?
C24 Pt1 C1 96.08(14) . . ?
C23 Pt1 C1 158.40(16) . . ?
N1 Pt1 C1 87.64(12) . . ?
C24 Pt1 C2 100.93(14) . . ?
C23 Pt1 C2 163.22(16) . . ?
N1 Pt1 C2 79.12(12) . . ?
C1 Pt1 C2 36.78(12) . . ?
C26 Pt2 C25 85.42(16) . . ?
C26 Pt2 N2 174.24(14) . . ?
C25 Pt2 N2 91.17(14) . . ?
C26 Pt2 C4 95.75(14) . . ?
C25 Pt2 C4 159.65(15) . . ?
N2 Pt2 C4 89.06(12) . . ?
C26 Pt2 C3 102.95(14) . . ?
C25 Pt2 C3 161.84(15) . . ?
N2 Pt2 C3 79.06(12) . . ?
C4 Pt2 C3 36.91(12) . . ?
C50 Pt3 C49 85.75(16) . . ?
C50 Pt3 N3 173.55(15) . . ?
C49 Pt3 N3 91.83(14) . . ?
C50 Pt3 C27 96.53(15) . . ?
C49 Pt3 C27 155.94(16) . . ?
N3 Pt3 C27 88.11(12) . . ?
C50 Pt3 C28 102.17(15) . . ?
C49 Pt3 C28 165.14(16) . . ?
N3 Pt3 C28 78.93(12) . . ?
C27 Pt3 C28 36.69(12) . . ?
C52 Pt4 C51 84.70(17) . . ?
C52 Pt4 N4 173.51(14) . . ?
C51 Pt4 N4 93.79(15) . . ?
C52 Pt4 C30 96.26(15) . . ?
C51 Pt4 C30 158.08(16) . . ?
N4 Pt4 C30 87.50(12) . . ?
C52 Pt4 C29 100.75(14) . . ?
C51 Pt4 C29 164.43(15) . . ?
N4 Pt4 C29 79.15(12) . . ?
C30 Pt4 C29 36.59(12) . . ?
C27 S2 C30 91.85(17) . . ?
C4 S1 C1 91.81(17) . . ?
C5 N1 C13 118.1(3) . . ?
C5 N1 Pt1 126.9(3) . . ?
C13 N1 Pt1 114.4(2) . . ?
C14 N2 C22 118.0(3) . . ?
C14 N2 Pt2 126.5(3) . . ?
C22 N2 Pt2 114.6(2) . . ?
C31 N3 C39 118.8(3) . . ?
C31 N3 Pt3 126.3(3) . . ?
C39 N3 Pt3 114.4(2) . . ?
C40 N4 C48 117.8(3) . . ?
C40 N4 Pt4 127.7(3) . . ?
C48 N4 Pt4 113.7(2) . . ?
C2 C1 S1 112.3(3) . . ?
C2 C1 Pt1 73.1(2) . . ?
S1 C1 Pt1 116.85(18) . . ?
C1 C2 C3 111.8(3) . . ?
C1 C2 C12 121.9(3) . . ?
C3 C2 C12 121.1(3) . . ?
C1 C2 Pt1 70.2(2) . . ?
C3 C2 Pt1 114.9(2) . . ?
C12 C2 Pt1 104.8(2) . . ?
C4 C3 C2 111.2(3) . . ?
C4 C3 C21 122.1(3) . . ?
C2 C3 C21 120.8(3) . . ?
C4 C3 Pt2 70.5(2) . . ?
C2 C3 Pt2 115.0(2) . . ?
C21 C3 Pt2 105.8(2) . . ?
C3 C4 S1 112.7(3) . . ?
C3 C4 Pt2 72.6(2) . . ?
S1 C4 Pt2 116.73(18) . . ?
N1 C5 C6 122.7(4) . . ?
C7 C6 C5 119.8(4) . . ?
C6 C7 C8 119.9(4) . . ?
C9 C8 C13 119.1(3) . . ?
C9 C8 C7 123.7(4) . . ?
C13 C8 C7 117.2(4) . . ?
C10 C9 C8 120.4(4) . . ?
C9 C10 C11 120.6(4) . . ?
C12 C11 C10 120.9(3) . . ?
C11 C12 C13 118.4(3) . . ?
C11 C12 C2 122.0(3) . . ?
C13 C12 C2 119.5(3) . . ?
N1 C13 C8 122.2(3) . . ?
N1 C13 C12 117.4(3) . . ?
C8 C13 C12 120.4(3) . . ?
N2 C14 C15 123.6(4) . . ?
C16 C15 C14 119.4(4) . . ?
C15 C16 C17 119.1(4) . . ?
C16 C17 C18 123.5(3) . . ?
C16 C17 C22 118.2(3) . . ?
C18 C17 C22 118.3(3) . . ?
C19 C18 C17 120.4(3) . . ?
C18 C19 C20 121.1(3) . . ?
C21 C20 C19 120.8(3) . . ?
C20 C21 C22 118.4(3) . . ?
C20 C21 C3 121.8(3) . . ?
C22 C21 C3 119.7(3) . . ?
N2 C22 C21 117.3(3) . . ?
N2 C22 C17 121.7(3) . . ?
C21 C22 C17 121.1(3) . . ?
C28 C27 S2 112.6(3) . . ?
C28 C27 Pt3 74.4(2) . . ?
S2 C27 Pt3 117.68(17) . . ?
C27 C28 C38 121.7(3) . . ?
C27 C28 C29 111.3(3) . . ?
C38 C28 C29 121.7(3) . . ?
C27 C28 Pt3 68.87(19) . . ?
C38 C28 Pt3 104.6(2) . . ?
C29 C28 Pt3 116.1(2) . . ?
C30 C29 C28 111.5(3) . . ?
C30 C29 C47 122.5(3) . . ?
C28 C29 C47 121.5(3) . . ?
C30 C29 Pt4 69.4(2) . . ?
C28 C29 Pt4 115.1(2) . . ?
C47 C29 Pt4 104.0(2) . . ?
C29 C30 S2 112.7(3) . . ?
C29 C30 Pt4 74.0(2) . . ?
S2 C30 Pt4 116.58(19) . . ?
N3 C31 C32 122.9(4) . . ?
C33 C32 C31 119.5(4) . . ?
C32 C33 C34 119.8(4) . . ?
C35 C34 C33 123.9(3) . . ?
C35 C34 C39 118.2(3) . . ?
C33 C34 C39 118.0(4) . . ?
C36 C35 C34 120.6(3) . . ?
C35 C36 C37 120.7(4) . . ?
C38 C37 C36 120.9(4) . . ?
C37 C38 C39 118.5(3) . . ?
C37 C38 C28 121.4(3) . . ?
C39 C38 C28 119.9(3) . . ?
N3 C39 C38 118.0(3) . . ?
N3 C39 C34 120.9(3) . . ?
C38 C39 C34 121.1(3) . . ?
N4 C40 C41 123.4(4) . . ?
C42 C41 C40 119.8(4) . . ?
C41 C42 C43 119.0(4) . . ?
C42 C43 C48 118.3(3) . . ?
C42 C43 C44 123.3(3) . . ?
C48 C43 C44 118.3(3) . . ?
C45 C44 C43 120.1(3) . . ?
C44 C45 C46 121.3(4) . . ?
C47 C46 C45 120.7(4) . . ?
C46 C47 C48 118.3(3) . . ?
C46 C47 C29 121.2(3) . . ?
C48 C47 C29 120.5(3) . . ?
N4 C48 C47 117.2(3) . . ?
N4 C48 C43 121.5(3) . . ?
C47 C48 C43 121.3(3) . . ?
Cl1 C57 Cl2 111.9(2) . . ?

loop_
_geom_bond_atom_site_label_1
_geom_bond_atom_site_label_2
_geom_bond_distance
_geom_bond_site_symmetry_2
_geom_bond_publ_flag
Pt1 C24 2.046(4) . ?
Pt1 C23 2.047(4) . ?
Pt1 N1 2.130(3) . ?
Pt1 C1 2.218(3) . ?
Pt1 C2 2.256(3) . ?
Pt2 C26 2.041(4) . ?
Pt2 C25 2.047(4) . ?
Pt2 N2 2.130(3) . ?
Pt2 C4 2.218(4) . ?
Pt2 C3 2.245(3) . ?
Pt3 C50 2.039(4) . ?
Pt3 C49 2.056(4) . ?
Pt3 N3 2.127(3) . ?
Pt3 C27 2.208(3) . ?
Pt3 C28 2.280(3) . ?
Pt4 C52 2.045(4) . ?
Pt4 C51 2.049(4) . ?
Pt4 N4 2.134(3) . ?
Pt4 C30 2.210(4) . ?
Pt4 C29 2.270(3) . ?
S2 C27 1.750(3) . ?
S2 C30 1.753(4) . ?
S1 C4 1.749(4) . ?
S1 C1 1.754(4) . ?
Cl1 C57 1.752(4) . ?
Cl2 C57 1.766(5) . ?
N1 C5 1.330(5) . ?
N1 C13 1.375(5) . ?
N2 C14 1.324(5) . ?
N2 C22 1.378(4) . ?
N3 C31 1.327(5) . ?
N3 C39 1.382(5) . ?
N4 C40 1.326(5) . ?
N4 C48 1.388(5) . ?
C1 C2 1.412(5) . ?
C2 C3 1.477(5) . ?
C2 C12 1.490(5) . ?
C3 C4 1.413(5) . ?
C3 C21 1.483(5) . ?
C5 C6 1.406(6) . ?
C6 C7 1.349(6) . ?
C7 C8 1.418(5) . ?
C8 C9 1.401(6) . ?
C8 C13 1.413(5) . ?
C9 C10 1.369(6) . ?
C10 C11 1.412(5) . ?
C11 C12 1.378(5) . ?
C12 C13 1.424(5) . ?
C14 C15 1.407(5) . ?
C15 C16 1.363(6) . ?
C16 C17 1.418(5) . ?
C17 C18 1.418(5) . ?
C17 C22 1.416(5) . ?
C18 C19 1.361(5) . ?
C19 C20 1.411(5) . ?
C20 C21 1.383(5) . ?
C21 C22 1.418(5) . ?
C27 C28 1.414(5) . ?
C28 C38 1.484(5) . ?
C28 C29 1.487(5) . ?
C29 C30 1.408(5) . ?
C29 C47 1.489(5) . ?
C31 C32 1.405(6) . ?
C32 C33 1.361(6) . ?
C33 C34 1.410(5) . ?
C34 C35 1.407(6) . ?
C34 C39 1.424(5) . ?
C35 C36 1.368(6) . ?
C36 C37 1.408(5) . ?
C37 C38 1.380(5) . ?
C38 C39 1.410(5) . ?
C40 C41 1.406(6) . ?
C41 C42 1.363(6) . ?
C42 C43 1.412(5) . ?
C43 C48 1.418(5) . ?
C43 C44 1.418(5) . ?
C44 C45 1.363(6) . ?
C45 C46 1.413(5) . ?
C46 C47 1.380(5) . ?
C47 C48 1.416(5) . ?
